data_7204866
loop_
_publ_author_name
'Cole, Marcus L.'
'Junk, Peter C.'

_publ_section_title
;
 Facile purification of the N-heterocyclic carbene precursor
 [IMesH][Cl] and chloride binding in the solvates
 [IMesH][Cl]&#xFFFD;acetone and [IMesH][Cl]&#xFFFD;H2O (IMes =
 1,3-bis(2,4,6-trimethylphenyl)imidazol-2-ylidene)
;
_journal_issue 30
_journal_name_full CrystEngComm
_journal_page_first 173
_journal_paper_doi 10.1039/b403451a
_journal_volume 6
_journal_year 2004
_chemical_formula_sum 'C24 H31 Cl N2 O'
_chemical_formula_weight 398.96
_chemical_name_common (IMesH)(Cl).Acetone
_chemical_name_systematic
;
?
;
_space_group_IT_number 2
_symmetry_cell_setting triclinic
_symmetry_space_group_name_Hall '-P 1'
_symmetry_space_group_name_H-M 'P -1'
_atom_sites_solution_hydrogens geom
_atom_sites_solution_primary direct
_atom_sites_solution_secondary difmap
_audit_creation_method SHELXL-97
_cell_angle_alpha 70.27(3)
_cell_angle_beta 80.10(3)
_cell_angle_gamma 76.55(3)
_cell_formula_units_Z 2
_cell_length_a 8.3676(17)
_cell_length_b 11.315(2)
_cell_length_c 13.246(3)
_cell_measurement_temperature 123(2)
_cell_volume 1142.1(5)
_computing_cell_refinement DENZO-SMN
_computing_data_collection 'Nonius Collect'
_computing_data_reduction Nonius
_computing_molecular_graphics 'X-Seed / POV-Ray'
_computing_publication_material 'Microsoft Office 2000'
_computing_structure_refinement 'SHELXL-97 (Sheldrick, 1997)'
_computing_structure_solution 'SHELXS-97 (Sheldrick, 1990)'
_diffrn_ambient_temperature 123(2)
_diffrn_measured_fraction_theta_full 0.963
_diffrn_measured_fraction_theta_max 0.963
_diffrn_measurement_device_type 'Nonius Kappa CCD'
_diffrn_measurement_method 'psi and omega scans'
_diffrn_radiation_monochromator graphite
_diffrn_radiation_source 'fine-focus sealed tube'
_diffrn_radiation_type MoK\a
_diffrn_radiation_wavelength 0.71073
_diffrn_reflns_av_R_equivalents 0.0849
_diffrn_reflns_av_sigmaI/netI 0.0896
_diffrn_reflns_limit_h_max 11
_diffrn_reflns_limit_h_min -11
_diffrn_reflns_limit_k_max 15
_diffrn_reflns_limit_k_min -16
_diffrn_reflns_limit_l_max 17
_diffrn_reflns_limit_l_min -18
_diffrn_reflns_number 15323
_diffrn_reflns_theta_full 30.53
_diffrn_reflns_theta_max 30.53
_diffrn_reflns_theta_min 1.95
_exptl_absorpt_coefficient_mu 0.183
_exptl_absorpt_correction_T_max 0.9643
_exptl_absorpt_correction_T_min 0.9141
_exptl_absorpt_correction_type empirical
_exptl_absorpt_process_details 'performed as part of the DENZO-SMN package'
_exptl_crystal_colour colourless
_exptl_crystal_density_diffrn 1.160
_exptl_crystal_density_method 'not measured'
_exptl_crystal_description needles
_exptl_crystal_F_000 428
_exptl_crystal_size_max 0.50
_exptl_crystal_size_mid 0.20
_exptl_crystal_size_min 0.20
_refine_diff_density_max 0.936
_refine_diff_density_min -0.769
_refine_diff_density_rms 0.111
_refine_ls_extinction_method none
_refine_ls_goodness_of_fit_ref 1.017
_refine_ls_hydrogen_treatment mixed
_refine_ls_matrix_type full
_refine_ls_number_parameters 355
_refine_ls_number_reflns 6718
_refine_ls_number_restraints 0
_refine_ls_restrained_S_all 1.017
_refine_ls_R_factor_all 0.1181
_refine_ls_R_factor_gt 0.0842
_refine_ls_shift/su_max 0.054
_refine_ls_shift/su_mean 0.004
_refine_ls_structure_factor_coef Fsqd
_refine_ls_weighting_details
;
calc w=1/[\s^2^(Fo^2^)+(0.1514P)^2^+0.0000P] where P=(Fo^2^+2Fc^2^)/3
;
_refine_ls_weighting_scheme calc
_refine_ls_wR_factor_gt 0.2048
_refine_ls_wR_factor_ref 0.2310
_reflns_number_gt 4607
_reflns_number_total 6718
_reflns_threshold_expression >2sigma(I)
_cod_data_source_file b403451a.txt
_cod_data_source_block Compound_2
_cod_original_cell_volume 1142.2(4)
_cod_original_sg_symbol_H-M P-1
_cod_database_code 7204866

loop_
_symmetry_equiv_pos_as_xyz
'x, y, z'
'-x, -y, -z'

loop_
_atom_site_label
_atom_site_type_symbol
_atom_site_fract_x
_atom_site_fract_y
_atom_site_fract_z
_atom_site_U_iso_or_equiv
_atom_site_adp_type
_atom_site_occupancy
_atom_site_symmetry_multiplicity
_atom_site_calc_flag
_atom_site_refinement_flags
_atom_site_disorder_assembly
_atom_site_disorder_group
Cl1 Cl -0.09805(6) 0.16242(5) 0.26890(4) 0.03012(17) Uani 1 1 d . . .
O1 O 0.3204(3) 0.7041(2) 0.22358(19) 0.0537(5) Uani 1 1 d . . .
N1 N 0.3800(2) 0.21263(16) 0.27343(12) 0.0207(3) Uani 1 1 d . . .
N2 N 0.2382(2) 0.40314(16) 0.21241(12) 0.0215(3) Uani 1 1 d . . .
C1 C 0.2347(2) 0.27846(19) 0.24045(14) 0.0214(4) Uani 1 1 d . . .
C2 C 0.4817(3) 0.2973(2) 0.26597(16) 0.0249(4) Uani 1 1 d . . .
C3 C 0.3928(3) 0.4162(2) 0.22814(16) 0.0261(4) Uani 1 1 d . . .
C4 C 0.4169(2) 0.07426(18) 0.31967(14) 0.0204(4) Uani 1 1 d . . .
C5 C 0.3298(2) 0.01965(19) 0.41835(15) 0.0226(4) Uani 1 1 d . . .
C6 C 0.3630(3) -0.1125(2) 0.46145(16) 0.0253(4) Uani 1 1 d . . .
C7 C 0.4787(3) -0.1892(2) 0.40997(16) 0.0273(4) Uani 1 1 d . . .
C8 C 0.5636(3) -0.1301(2) 0.31207(16) 0.0261(4) Uani 1 1 d . . .
C9 C 0.5344(2) 0.0020(2) 0.26464(15) 0.0228(4) Uani 1 1 d . . .
C10 C 0.2044(3) 0.0983(2) 0.47762(16) 0.0275(4) Uani 1 1 d . . .
C11 C 0.5125(4) -0.3325(2) 0.4581(2) 0.0381(6) Uani 1 1 d . . .
C12 C 0.6270(3) 0.0612(2) 0.15808(17) 0.0274(4) Uani 1 1 d . . .
C13 C 0.1000(2) 0.50269(18) 0.17158(14) 0.0204(4) Uani 1 1 d . . .
C14 C -0.0474(3) 0.5124(2) 0.23996(15) 0.0248(4) Uani 1 1 d . . .
C15 C -0.1829(3) 0.6012(2) 0.19582(17) 0.0269(4) Uani 1 1 d . . .
C16 C -0.1738(3) 0.6800(2) 0.08907(16) 0.0252(4) Uani 1 1 d . . .
C17 C -0.0223(3) 0.6702(2) 0.02569(16) 0.0255(4) Uani 1 1 d . . .
C18 C 0.1153(2) 0.5821(2) 0.06487(15) 0.0235(4) Uani 1 1 d . . .
C19 C -0.0604(3) 0.4304(3) 0.35652(17) 0.0345(5) Uani 1 1 d . . .
C20 C -0.3240(3) 0.7709(3) 0.0422(2) 0.0357(5) Uani 1 1 d . . .
C21 C 0.2744(3) 0.5731(2) -0.00778(18) 0.0304(5) Uani 1 1 d . . .
C22 C 0.1963(3) 0.7828(3) 0.2305(2) 0.0406(6) Uani 1 1 d . . .
C23 C 0.0813(4) 0.7685(4) 0.3302(3) 0.0626(9) Uani 1 1 d . . .
H23A H 0.1249 0.6909 0.3863 0.094 Uiso 1 1 calc R . .
H23B H -0.0269 0.7621 0.3157 0.094 Uiso 1 1 calc R . .
H23C H 0.0696 0.8430 0.3547 0.094 Uiso 1 1 calc R . .
C24 C 0.1502(7) 0.8989(4) 0.1393(3) 0.1008(17) Uani 1 1 d . . .
H24A H 0.2381 0.9030 0.0796 0.151 Uiso 1 1 calc R . .
H24B H 0.1348 0.9748 0.1624 0.151 Uiso 1 1 calc R . .
H24C H 0.0471 0.8959 0.1154 0.151 Uiso 1 1 calc R . .
H1 H 0.144(3) 0.246(2) 0.2379(18) 0.021(5) Uiso 1 1 d . . .
H2 H 0.599(3) 0.266(2) 0.2825(17) 0.017(5) Uiso 1 1 d . . .
H3 H 0.410(4) 0.512(3) 0.211(2) 0.050(8) Uiso 1 1 d . . .
H6 H 0.306(4) -0.157(3) 0.533(2) 0.045(8) Uiso 1 1 d . . .
H8 H 0.650(3) -0.183(2) 0.2735(19) 0.024(6) Uiso 1 1 d . . .
H10A H 0.193(4) 0.045(3) 0.552(3) 0.049(8) Uiso 1 1 d . . .
H10B H 0.104(4) 0.123(3) 0.444(2) 0.042(8) Uiso 1 1 d . . .
H10C H 0.231(4) 0.182(3) 0.472(2) 0.042(8) Uiso 1 1 d . . .
H11A H 0.633(6) -0.366(4) 0.473(3) 0.085(13) Uiso 1 1 d . . .
H11B H 0.443(4) -0.373(3) 0.524(3) 0.058(9) Uiso 1 1 d . . .
H11C H 0.468(5) -0.363(4) 0.411(3) 0.072(11) Uiso 1 1 d . . .
H12A H 0.557(4) 0.121(3) 0.111(3) 0.054(9) Uiso 1 1 d . . .
H12B H 0.672(5) 0.006(4) 0.123(3) 0.081(12) Uiso 1 1 d . . .
H12C H 0.699(5) 0.099(4) 0.170(3) 0.071(11) Uiso 1 1 d . . .
H15 H -0.290(4) 0.611(3) 0.242(3) 0.055(9) Uiso 1 1 d . . .
H17 H -0.012(3) 0.723(2) -0.0472(19) 0.025(6) Uiso 1 1 d . . .
H19A H 0.054(4) 0.412(3) 0.385(2) 0.050(8) Uiso 1 1 d . . .
H19B H -0.162(5) 0.472(4) 0.398(3) 0.066(10) Uiso 1 1 d . . .
H19C H -0.083(4) 0.344(3) 0.364(2) 0.042(8) Uiso 1 1 d . . .
H20A H -0.307(7) 0.849(6) 0.018(5) 0.13(2) Uiso 1 1 d . . .
H20B H -0.372(6) 0.759(5) -0.008(4) 0.114(17) Uiso 1 1 d . . .
H20C H -0.419(5) 0.797(4) 0.097(3) 0.074(11) Uiso 1 1 d . . .
H21A H 0.249(4) 0.611(3) -0.080(2) 0.048(8) Uiso 1 1 d . . .
H21B H 0.360(4) 0.596(3) 0.018(3) 0.050(8) Uiso 1 1 d . . .
H21C H 0.331(4) 0.485(4) -0.005(3) 0.051(8) Uiso 1 1 d . . .

loop_
_atom_site_aniso_label
_atom_site_aniso_U_11
_atom_site_aniso_U_22
_atom_site_aniso_U_33
_atom_site_aniso_U_23
_atom_site_aniso_U_13
_atom_site_aniso_U_12
Cl1 0.0268(3) 0.0373(3) 0.0258(3) -0.0052(2) -0.00149(18) -0.0128(2)
O1 0.0489(11) 0.0431(12) 0.0791(14) -0.0373(11) -0.0015(10) -0.0043(9)
N1 0.0235(7) 0.0213(8) 0.0194(7) -0.0082(6) -0.0010(6) -0.0063(6)
N2 0.0241(8) 0.0209(8) 0.0209(7) -0.0083(6) -0.0014(6) -0.0048(6)
C1 0.0247(9) 0.0210(9) 0.0188(8) -0.0061(7) -0.0004(7) -0.0065(7)
C2 0.0266(9) 0.0269(10) 0.0239(9) -0.0072(8) -0.0024(7) -0.0112(8)
C3 0.0292(10) 0.0246(10) 0.0271(9) -0.0084(8) -0.0028(8) -0.0097(8)
C4 0.0228(8) 0.0183(9) 0.0213(8) -0.0074(7) -0.0038(7) -0.0036(7)
C5 0.0278(9) 0.0225(10) 0.0198(8) -0.0085(7) -0.0031(7) -0.0058(8)
C6 0.0317(10) 0.0239(10) 0.0210(8) -0.0062(7) -0.0026(7) -0.0074(8)
C7 0.0348(10) 0.0225(10) 0.0266(9) -0.0089(8) -0.0048(8) -0.0062(8)
C8 0.0304(10) 0.0253(10) 0.0260(9) -0.0137(8) -0.0021(8) -0.0037(8)
C9 0.0258(9) 0.0242(10) 0.0220(8) -0.0104(7) -0.0038(7) -0.0060(8)
C10 0.0332(11) 0.0259(11) 0.0214(9) -0.0082(8) 0.0034(8) -0.0053(9)
C11 0.0547(16) 0.0213(11) 0.0350(12) -0.0083(9) -0.0007(11) -0.0041(11)
C12 0.0298(10) 0.0320(11) 0.0232(9) -0.0122(8) 0.0002(8) -0.0078(9)
C13 0.0217(8) 0.0190(9) 0.0213(8) -0.0080(7) -0.0019(7) -0.0027(7)
C14 0.0293(10) 0.0232(10) 0.0215(8) -0.0087(7) 0.0012(7) -0.0042(8)
C15 0.0276(9) 0.0262(10) 0.0283(9) -0.0136(8) -0.0004(8) -0.0015(8)
C16 0.0272(9) 0.0239(10) 0.0278(9) -0.0135(8) -0.0049(7) -0.0013(8)
C17 0.0309(10) 0.0232(10) 0.0230(9) -0.0077(8) -0.0028(7) -0.0051(8)
C18 0.0262(9) 0.0235(10) 0.0231(9) -0.0087(7) -0.0008(7) -0.0083(8)
C19 0.0391(12) 0.0331(13) 0.0230(9) -0.0077(9) 0.0044(9) 0.0020(10)
C20 0.0338(11) 0.0345(13) 0.0379(12) -0.0138(10) -0.0108(10) 0.0042(10)
C21 0.0279(10) 0.0327(12) 0.0256(10) -0.0043(9) 0.0028(8) -0.0071(9)
C22 0.0467(14) 0.0367(14) 0.0467(14) -0.0236(11) 0.0029(11) -0.0137(11)
C23 0.0589(19) 0.080(3) 0.0522(17) -0.0273(16) 0.0144(14) -0.0238(18)
C24 0.130(4) 0.063(3) 0.067(2) -0.0073(19) 0.023(2) 0.020(3)

loop_
_atom_type_symbol
_atom_type_description
_atom_type_scat_dispersion_real
_atom_type_scat_dispersion_imag
_atom_type_scat_source
C C 0.0033 0.0016 'International Tables Vol C Tables 4.2.6.8 and 6.1.1.4'
H H 0.0000 0.0000 'International Tables Vol C Tables 4.2.6.8 and 6.1.1.4'
N N 0.0061 0.0033 'International Tables Vol C Tables 4.2.6.8 and 6.1.1.4'
O O 0.0106 0.0060 'International Tables Vol C Tables 4.2.6.8 and 6.1.1.4'
Cl Cl 0.1484 0.1585 'International Tables Vol C Tables 4.2.6.8 and 6.1.1.4'

loop_
_geom_angle_atom_site_label_1
_geom_angle_atom_site_label_2
_geom_angle_atom_site_label_3
_geom_angle
_geom_angle_site_symmetry_1
_geom_angle_site_symmetry_3
_geom_angle_publ_flag
C1 N1 C2 109.28(17) . . ?
C1 N1 C4 123.92(16) . . ?
C2 N1 C4 126.53(17) . . ?
C1 N2 C3 108.58(17) . . ?
C1 N2 C13 123.02(16) . . ?
C3 N2 C13 128.39(17) . . ?
N1 C1 N2 108.24(17) . . ?
C3 C2 N1 106.66(18) . . ?
C2 C3 N2 107.24(18) . . ?
C9 C4 C5 122.99(18) . . ?
C9 C4 N1 119.54(16) . . ?
C5 C4 N1 117.47(17) . . ?
C6 C5 C4 117.41(18) . . ?
C6 C5 C10 119.95(17) . . ?
C4 C5 C10 122.64(18) . . ?
C5 C6 C7 122.03(18) . . ?
C6 C7 C8 118.43(19) . . ?
C6 C7 C11 121.16(19) . . ?
C8 C7 C11 120.4(2) . . ?
C9 C8 C7 122.01(19) . . ?
C8 C9 C4 117.13(17) . . ?
C8 C9 C12 120.10(19) . . ?
C4 C9 C12 122.77(19) . . ?
C18 C13 C14 122.35(18) . . ?
C18 C13 N2 119.23(17) . . ?
C14 C13 N2 118.38(17) . . ?
C15 C14 C13 117.25(18) . . ?
C15 C14 C19 120.75(18) . . ?
C13 C14 C19 122.00(19) . . ?
C14 C15 C16 122.07(19) . . ?
C15 C16 C17 118.40(19) . . ?
C15 C16 C20 120.87(19) . . ?
C17 C16 C20 120.71(19) . . ?
C18 C17 C16 121.88(18) . . ?
C17 C18 C13 117.97(18) . . ?
C17 C18 C21 119.74(18) . . ?
C13 C18 C21 122.28(19) . . ?
O1 C22 C24 121.9(3) . . ?
O1 C22 C23 122.2(3) . . ?
C24 C22 C23 115.8(3) . . ?

loop_
_geom_bond_atom_site_label_1
_geom_bond_atom_site_label_2
_geom_bond_distance
_geom_bond_site_symmetry_2
_geom_bond_publ_flag
O1 C22 1.213(3) . ?
N1 C1 1.329(3) . ?
N1 C2 1.392(2) . ?
N1 C4 1.454(2) . ?
N2 C1 1.338(3) . ?
N2 C3 1.393(3) . ?
N2 C13 1.448(3) . ?
C2 C3 1.350(3) . ?
C4 C9 1.396(3) . ?
C4 C5 1.399(3) . ?
C5 C6 1.387(3) . ?
C5 C10 1.505(3) . ?
C6 C7 1.392(3) . ?
C7 C8 1.397(3) . ?
C7 C11 1.506(3) . ?
C8 C9 1.392(3) . ?
C9 C12 1.506(3) . ?
C13 C18 1.399(3) . ?
C13 C14 1.405(3) . ?
C14 C15 1.392(3) . ?
C14 C19 1.510(3) . ?
C15 C16 1.394(3) . ?
C16 C17 1.398(3) . ?
C16 C20 1.503(3) . ?
C17 C18 1.382(3) . ?
C18 C21 1.507(3) . ?
C22 C24 1.479(5) . ?
C22 C23 1.479(4) . ?

loop_
_cod_related_entry_id
_cod_related_entry_database
_cod_related_entry_code
1 ChemSpider 21149509
